data_4310254
loop_
_publ_author_name
'Zhong-Hai Ni'
'Hui-Zhong Kou'
'Li-Fang Zhang'
'Wei-Wei Ni'
'Yun-Bo Jiang'
'Ai-Li Cui'
'Joan Ribas'
'Osamu Sato'

_publ_section_title
;
mer-[Fe(pcq)(CN)3]-: A Novel Cyanide-Containing Building Block and Its
Application to Assembling Cyanide-Bridged Trinuclear FeIII2MnII Complexes
[pcq-= 8-(Pyridine-2-carboxamido)quinoline Anion]
;
_journal_name_full 'Inorganic Chemistry'
_journal_page_first 9631
_journal_page_last 9633
_journal_paper_doi 10.1021/ic051385v
_journal_volume 44
_journal_year 2005
_chemical_formula_sum 'C61 H44 Fe2 Mn N16 O5'
_chemical_formula_weight 1247.76
_chemical_name_systematic
; 
 ? 
;
_space_group_IT_number 14
_symmetry_cell_setting monoclinic
_symmetry_space_group_name_Hall '-P 2ybc'
_symmetry_space_group_name_H-M 'P 1 21/c 1'
_atom_sites_solution_hydrogens geom
_atom_sites_solution_primary direct
_atom_sites_solution_secondary difmap
_audit_creation_method SHELXL-97
_cell_angle_alpha 90.00
_cell_angle_beta 104.58(3)
_cell_angle_gamma 90.00
_cell_formula_units_Z 4
_cell_length_a 19.388(4)
_cell_length_b 16.273(3)
_cell_length_c 17.849(4)
_cell_measurement_reflns_used 56
_cell_measurement_temperature 293(2)
_cell_volume 5450(2)
_computing_cell_refinement 'Bruker XSCANS'
_computing_data_collection 'Bruker XSCANS'
_computing_data_reduction 'Bruker SHELXTL'
_computing_molecular_graphics 'Bruker SHELXTL'
_computing_publication_material 'Bruker SHELXTL'
_computing_structure_refinement 'SHELXL-97 (Sheldrick, 1997)'
_computing_structure_solution 'SHELXS-97 (Sheldrick, 1990)'
_diffrn_ambient_temperature 293(2)
_diffrn_measured_fraction_theta_full 0.994
_diffrn_measured_fraction_theta_max 0.994
_diffrn_measurement_device_type 'Rigaku IP'
_diffrn_measurement_method '\w scans'
_diffrn_radiation_monochromator graphite
_diffrn_radiation_source 'fine-focus sealed tube'
_diffrn_radiation_type MoK\a
_diffrn_radiation_wavelength 0.71073
_diffrn_reflns_av_R_equivalents 0.0000
_diffrn_reflns_av_sigmaI/netI 0.0958
_diffrn_reflns_limit_h_max 22
_diffrn_reflns_limit_h_min -23
_diffrn_reflns_limit_k_max 0
_diffrn_reflns_limit_k_min -19
_diffrn_reflns_limit_l_max 21
_diffrn_reflns_limit_l_min 0
_diffrn_reflns_number 9533
_diffrn_reflns_theta_full 25.00
_diffrn_reflns_theta_max 25.00
_diffrn_reflns_theta_min 3.04
_exptl_absorpt_coefficient_mu 0.822
_exptl_absorpt_correction_T_max 0.910
_exptl_absorpt_correction_T_min 0.784
_exptl_absorpt_correction_type none
_exptl_crystal_colour brown
_exptl_crystal_density_diffrn 1.521
_exptl_crystal_density_method 'not measured'
_exptl_crystal_description sheet
_exptl_crystal_F_000 2556
_exptl_crystal_size_max 0.4
_exptl_crystal_size_mid 0.25
_exptl_crystal_size_min 0.12
_refine_diff_density_max 1.163
_refine_diff_density_min -0.808
_refine_diff_density_rms 0.105
_refine_ls_extinction_method none
_refine_ls_goodness_of_fit_ref 1.011
_refine_ls_hydrogen_treatment mixed
_refine_ls_matrix_type full
_refine_ls_number_parameters 766
_refine_ls_number_reflns 9533
_refine_ls_number_restraints 0
_refine_ls_restrained_S_all 1.011
_refine_ls_R_factor_all 0.1216
_refine_ls_R_factor_gt 0.0870
_refine_ls_shift/su_max 0.190
_refine_ls_shift/su_mean 0.016
_refine_ls_structure_factor_coef Fsqd
_refine_ls_weighting_details 'calc w=1/[\s^2^(Fo^2^)+(0.1121P)^2^+9.4318P] where P=(Fo^2^+2Fc^2^)/3'
_refine_ls_weighting_scheme calc
_refine_ls_wR_factor_gt 0.2149
_refine_ls_wR_factor_ref 0.2337
_reflns_number_gt 6297
_reflns_number_total 9533
_reflns_threshold_expression >2sigma(I)
_cod_data_source_file ic051385vsi20050815_120441_3.cif
_cod_data_source_block 4
_cod_depositor_comments
;
The following automatic conversions were performed:
'_symmetry_cell_setting' value 'Monoclinic' changed to 'monoclinic'
according to '/home/saulius/struct/CIF-dictionaries/cif_core.dic'
dictionary named 'cif_core.dic' version 2.4.1 from 2010-06-29.

Automatic conversion script
Id: cif_fix_enum 1527 2010-12-29 10:47:43Z saulius 
;
_cod_original_cell_volume 5450.1(19)
_cod_database_code 4310254

loop_
_symmetry_equiv_pos_as_xyz
'x, y, z'
'-x, y+1/2, -z+1/2'
'-x, -y, -z'
'x, -y-1/2, z-1/2'

loop_
_atom_site_label
_atom_site_type_symbol
_atom_site_fract_x
_atom_site_fract_y
_atom_site_fract_z
_atom_site_U_iso_or_equiv
_atom_site_adp_type
_atom_site_occupancy
_atom_site_symmetry_multiplicity
_atom_site_calc_flag
_atom_site_refinement_flags
_atom_site_disorder_assembly
_atom_site_disorder_group
Mn1 Mn 0.23987(5) 0.43525(5) 0.22171(5) 0.0385(3) Uani 1 1 d . . .
Fe1 Fe 0.04416(5) 0.26541(5) 0.02556(5) 0.0427(3) Uani 1 1 d . . .
Fe2 Fe 0.42316(5) 0.27601(5) 0.42501(5) 0.0428(3) Uani 1 1 d . . .
N11 N 0.3682(3) 0.1843(3) 0.4357(3) 0.0453(12) Uani 1 1 d . . .
O1 O 0.2800(2) 0.1376(3) 0.4932(3) 0.0558(12) Uani 1 1 d . . .
N8 N -0.0026(3) 0.3599(3) -0.0207(3) 0.0465(13) Uani 1 1 d . . .
N9 N -0.0171(3) 0.2784(3) 0.0967(3) 0.0464(13) Uani 1 1 d . . .
N1 N 0.1653(3) 0.3629(3) 0.1372(3) 0.0494(13) Uani 1 1 d . . .
N5 N 0.5481(3) 0.2331(3) 0.5632(3) 0.0499(13) Uani 1 1 d . . .
N15 N 0.2877(3) 0.5123(3) 0.3277(3) 0.0455(13) Uani 1 1 d . . .
N16 N 0.1513(3) 0.4597(3) 0.2834(3) 0.0505(13) Uani 1 1 d . . .
C5 C 0.5034(3) 0.2489(3) 0.5114(4) 0.0424(14) Uani 1 1 d . . .
N10 N 0.3762(3) 0.3234(3) 0.5006(3) 0.0457(13) Uani 1 1 d . . .
C1 C 0.1209(3) 0.3273(4) 0.0964(4) 0.0432(14) Uani 1 1 d . . .
N2 N -0.0640(3) 0.1529(4) -0.0845(4) 0.0571(15) Uani 1 1 d . . .
C4 C 0.3463(3) 0.3152(3) 0.3403(4) 0.0426(14) Uani 1 1 d . . .
N13 N 0.3335(3) 0.4425(4) 0.1661(3) 0.0520(14) Uani 1 1 d . . .
N14 N 0.2319(3) 0.5567(3) 0.1602(3) 0.0529(14) Uani 1 1 d . . .
N12 N 0.4576(3) 0.2053(3) 0.3525(3) 0.0424(12) Uani 1 1 d . . .
C47 C 0.2461(4) 0.5268(4) 0.3754(4) 0.0474(15) Uani 1 1 d . . .
N4 N 0.2994(3) 0.3361(3) 0.2925(3) 0.0457(12) Uani 1 1 d . . .
N7 N 0.0910(3) 0.2762(4) -0.0597(4) 0.0659(19) Uani 1 1 d . . .
C15 C 0.4230(3) 0.1301(4) 0.3432(4) 0.0472(15) Uani 1 1 d . . .
C17 C 0.3304(3) 0.2720(4) 0.5219(4) 0.0472(15) Uani 1 1 d . . .
C14 C 0.3734(3) 0.1182(4) 0.3884(4) 0.0436(14) Uani 1 1 d . . .
C10 C 0.4366(3) 0.0713(4) 0.2915(4) 0.0487(15) Uani 1 1 d . . .
C29 C -0.0529(3) 0.3927(4) 0.0144(4) 0.0523(17) Uani 1 1 d . . .
C60 C 0.2818(5) 0.5694(5) 0.1202(4) 0.065(2) Uani 1 1 d . . .
N6 N 0.5054(3) 0.4304(3) 0.3906(4) 0.0582(15) Uani 1 1 d . . .
C30 C -0.0598(3) 0.3462(4) 0.0793(4) 0.0497(16) Uani 1 1 d . . .
C16 C 0.3236(4) 0.1891(4) 0.4820(4) 0.0488(16) Uani 1 1 d . . .
C7 C 0.5042(4) 0.2193(4) 0.3138(4) 0.0505(16) Uani 1 1 d . . .
H7A H 0.5276 0.2696 0.3209 0.061 Uiso 1 1 calc R . .
C9 C 0.4867(4) 0.0897(4) 0.2504(4) 0.0561(18) Uani 1 1 d . . .
H9A H 0.4963 0.0520 0.2153 0.067 Uiso 1 1 calc R . .
C21 C 0.3860(3) 0.3981(4) 0.5339(4) 0.0501(16) Uani 1 1 d . . .
H21A H 0.4181 0.4344 0.5207 0.060 Uiso 1 1 calc R . .
C19 C 0.3035(4) 0.3700(5) 0.6082(4) 0.0623(19) Uani 1 1 d . . .
H19A H 0.2791 0.3864 0.6443 0.075 Uiso 1 1 calc R . .
C46 C 0.3551(4) 0.5360(4) 0.3488(4) 0.0553(17) Uani 1 1 d . . .
H46A H 0.3849 0.5245 0.3166 0.066 Uiso 1 1 calc R . .
C18 C 0.2928(4) 0.2914(4) 0.5749(4) 0.0550(17) Uani 1 1 d . . .
H18A H 0.2616 0.2542 0.5883 0.066 Uiso 1 1 calc R . .
C6 C 0.4752(3) 0.3731(4) 0.4055(4) 0.0489(16) Uani 1 1 d . . .
C2 C -0.0242(3) 0.1921(4) -0.0414(4) 0.0466(15) Uani 1 1 d . . .
C48 C 0.1728(4) 0.4989(4) 0.3504(4) 0.0531(17) Uani 1 1 d . . .
C49 C 0.1838(5) 0.6140(4) 0.1628(5) 0.077(3) Uani 1 1 d . . .
H49A H 0.1507 0.6046 0.1916 0.092 Uiso 1 1 calc R . .
C40 C 0.1271(5) 0.5127(5) 0.4008(5) 0.066(2) Uani 1 1 d . . .
C13 C 0.3378(4) 0.0448(4) 0.3805(4) 0.0537(17) Uani 1 1 d . . .
H13A H 0.3055 0.0348 0.4101 0.064 Uiso 1 1 calc R . .
C43 C 0.2692(5) 0.5680(4) 0.4460(4) 0.0589(19) Uani 1 1 d . . .
C59 C 0.3345(4) 0.5082(5) 0.1226(4) 0.0584(19) Uani 1 1 d . . .
C44 C 0.3403(5) 0.5930(4) 0.4660(5) 0.069(2) Uani 1 1 d . . .
H44A H 0.3586 0.6201 0.5126 0.083 Uiso 1 1 calc R . .
C31 C 0.0104(4) 0.3868(5) -0.0861(4) 0.064(2) Uani 1 1 d . . .
C11 C 0.3965(4) -0.0032(4) 0.2861(5) 0.066(2) Uani 1 1 d . . .
H11A H 0.4032 -0.0445 0.2526 0.079 Uiso 1 1 calc R . .
C3 C 0.0924(4) 0.1670(5) 0.0756(5) 0.0614(19) Uani 1 1 d . . .
C39 C 0.0573(5) 0.4852(5) 0.3752(6) 0.081(3) Uani 1 1 d . . .
H39A H 0.0253 0.4926 0.4057 0.098 Uiso 1 1 calc R . .
C45 C 0.3827(4) 0.5781(4) 0.4182(5) 0.064(2) Uani 1 1 d . . .
H45A H 0.4299 0.5957 0.4313 0.077 Uiso 1 1 calc R . .
C22 C -0.0222(4) 0.2329(5) 0.1558(4) 0.063(2) Uani 1 1 d . . .
H22A H 0.0060 0.1859 0.1659 0.076 Uiso 1 1 calc R . .
C20 C 0.3500(4) 0.4216(4) 0.5868(4) 0.0559(17) Uani 1 1 d . . .
H20A H 0.3574 0.4738 0.6086 0.067 Uiso 1 1 calc R . .
C25 C -0.1079(4) 0.3662(5) 0.1260(5) 0.066(2) Uani 1 1 d . . .
C32 C 0.0650(5) 0.3408(6) -0.1076(4) 0.070(2) Uani 1 1 d . . .
C52 C 0.2824(7) 0.6415(5) 0.0775(5) 0.099(4) Uani 1 1 d . . .
O2 O -0.0229(3) 0.4454(4) -0.1285(4) 0.093(2) Uani 1 1 d . . .
C37 C 0.0845(4) 0.4364(5) 0.2611(5) 0.064(2) Uani 1 1 d . . .
H37A H 0.0688 0.4112 0.2130 0.077 Uiso 1 1 calc R . .
C36 C 0.1408(4) 0.2273(6) -0.0752(5) 0.084(3) Uani 1 1 d . . .
H36A H 0.1574 0.1826 -0.0433 0.101 Uiso 1 1 calc R . .
C12 C 0.3487(5) -0.0148(5) 0.3292(5) 0.073(2) Uani 1 1 d . . .
H12A H 0.3229 -0.0635 0.3242 0.088 Uiso 1 1 calc R . .
C57 C 0.4365(5) 0.3928(8) 0.1308(6) 0.093(3) Uani 1 1 d . . .
H57A H 0.4706 0.3518 0.1350 0.112 Uiso 1 1 calc R . .
C41 C 0.1541(6) 0.5534(5) 0.4724(5) 0.082(3) Uani 1 1 d . . .
H41A H 0.1241 0.5618 0.5050 0.099 Uiso 1 1 calc R . .
C58 C 0.3842(4) 0.3855(5) 0.1709(4) 0.065(2) Uani 1 1 d . . .
H58A H 0.3842 0.3396 0.2021 0.078 Uiso 1 1 calc R . .
N3 N 0.1201(4) 0.1099(4) 0.1074(5) 0.081(2) Uani 1 1 d . . .
C24 C -0.1074(5) 0.3159(7) 0.1883(5) 0.084(3) Uani 1 1 d . . .
H24A H -0.1367 0.3284 0.2206 0.100 Uiso 1 1 calc R . .
C27 C -0.1458(5) 0.4808(5) 0.0418(6) 0.080(3) Uani 1 1 d . . .
H27A H -0.1752 0.5264 0.0285 0.096 Uiso 1 1 calc R . .
C28 C -0.0945(4) 0.4604(4) -0.0058(5) 0.072(2) Uani 1 1 d . . .
H28A H -0.0912 0.4929 -0.0476 0.086 Uiso 1 1 calc R . .
C33 C 0.0900(6) 0.3604(9) -0.1727(6) 0.116(5) Uani 1 1 d . . .
H33A H 0.0726 0.4049 -0.2045 0.139 Uiso 1 1 calc R . .
C8 C 0.5220(4) 0.1635(5) 0.2616(4) 0.0621(19) Uani 1 1 d . . .
H8A H 0.5566 0.1761 0.2355 0.075 Uiso 1 1 calc R . .
C26 C -0.1508(5) 0.4342(6) 0.1046(6) 0.087(3) Uani 1 1 d . . .
H26A H -0.1833 0.4488 0.1328 0.105 Uiso 1 1 calc R . .
C35 C 0.1689(5) 0.2434(8) -0.1416(7) 0.094(4) Uani 1 1 d . . .
H35A H 0.2039 0.2105 -0.1536 0.113 Uiso 1 1 calc R . .
C54 C 0.3875(8) 0.5892(8) 0.0370(6) 0.112(5) Uani 1 1 d . . .
H54A H 0.4213 0.5958 0.0085 0.134 Uiso 1 1 calc R . .
C42 C 0.2217(6) 0.5803(5) 0.4944(5) 0.080(3) Uani 1 1 d . . .
H42A H 0.2377 0.6071 0.5417 0.096 Uiso 1 1 calc R . .
C38 C 0.0363(5) 0.4474(6) 0.3055(6) 0.086(3) Uani 1 1 d . . .
H38A H -0.0104 0.4289 0.2877 0.104 Uiso 1 1 calc R . .
C51 C 0.2307(9) 0.7006(6) 0.0790(7) 0.138(7) Uani 1 1 d . . .
H51A H 0.2290 0.7486 0.0504 0.166 Uiso 1 1 calc R . .
C50 C 0.1819(7) 0.6886(5) 0.1229(7) 0.120(5) Uani 1 1 d . . .
H50A H 0.1487 0.7290 0.1257 0.144 Uiso 1 1 calc R . .
C55 C 0.3887(6) 0.5180(6) 0.0807(4) 0.081(3) Uani 1 1 d . . .
C53 C 0.3391(7) 0.6481(7) 0.0350(5) 0.103(4) Uani 1 1 d . . .
H53A H 0.3409 0.6951 0.0059 0.124 Uiso 1 1 calc R . .
C23 C -0.0654(5) 0.2492(7) 0.2034(6) 0.088(3) Uani 1 1 d . . .
H23A H -0.0659 0.2151 0.2451 0.105 Uiso 1 1 calc R . .
C56 C 0.4383(6) 0.4570(9) 0.0871(6) 0.097(4) Uani 1 1 d . . .
H56A H 0.4735 0.4610 0.0602 0.116 Uiso 1 1 calc R . .
C34 C 0.1408(7) 0.3102(11) -0.1858(7) 0.121(5) Uani 1 1 d . . .
H34A H 0.1585 0.3218 -0.2285 0.145 Uiso 1 1 calc R . .
O1W O 0.8326(3) 0.0492(4) 0.8157(3) 0.092(2) Uani 1 1 d . . .
O3 O 0.6513(4) 0.2316(4) 0.7039(4) 0.099(2) Uani 1 1 d . . .
O2W O 0.6961(5) 0.1316(5) 0.8361(4) 0.133(3) Uani 1 1 d . . .
C61 C 0.7165(5) 0.2450(7) 0.6849(8) 0.107(4) Uani 1 1 d . . .

loop_
_atom_site_aniso_label
_atom_site_aniso_U_11
_atom_site_aniso_U_22
_atom_site_aniso_U_33
_atom_site_aniso_U_23
_atom_site_aniso_U_13
_atom_site_aniso_U_12
Mn1 0.0399(5) 0.0341(5) 0.0395(5) -0.0004(4) 0.0062(4) -0.0033(4)
Fe1 0.0430(5) 0.0381(5) 0.0458(5) -0.0072(4) 0.0087(4) -0.0053(4)
Fe2 0.0476(5) 0.0305(4) 0.0462(5) 0.0028(4) 0.0042(4) -0.0019(4)
N11 0.053(3) 0.033(3) 0.044(3) 0.001(2) 0.003(2) -0.004(2)
O1 0.060(3) 0.044(3) 0.061(3) 0.010(2) 0.012(2) -0.009(2)
N8 0.055(3) 0.043(3) 0.038(3) -0.001(2) 0.006(2) -0.010(2)
N9 0.047(3) 0.047(3) 0.044(3) -0.005(3) 0.010(2) -0.010(2)
N1 0.054(3) 0.045(3) 0.044(3) 0.000(3) 0.002(3) -0.007(3)
N5 0.052(3) 0.038(3) 0.055(4) 0.002(3) 0.006(3) -0.002(2)
N15 0.049(3) 0.037(3) 0.044(3) -0.005(2) -0.001(2) 0.002(2)
N16 0.055(3) 0.046(3) 0.053(3) -0.010(3) 0.018(3) -0.004(3)
C5 0.055(4) 0.027(3) 0.042(4) -0.002(3) 0.006(3) 0.000(3)
N10 0.047(3) 0.034(3) 0.052(3) 0.002(2) 0.004(2) 0.004(2)
C1 0.044(3) 0.042(3) 0.040(3) -0.002(3) 0.003(3) -0.005(3)
N2 0.053(3) 0.052(3) 0.068(4) -0.012(3) 0.016(3) -0.012(3)
C4 0.053(4) 0.025(3) 0.047(4) -0.002(3) 0.006(3) -0.002(3)
N13 0.055(3) 0.055(3) 0.045(3) -0.007(3) 0.010(3) -0.007(3)
N14 0.066(4) 0.032(3) 0.050(3) 0.000(3) -0.006(3) -0.005(3)
N12 0.051(3) 0.028(2) 0.046(3) -0.002(2) 0.008(2) -0.001(2)
C47 0.068(4) 0.027(3) 0.047(4) -0.003(3) 0.014(3) 0.003(3)
N4 0.045(3) 0.037(3) 0.050(3) 0.001(2) 0.004(3) -0.006(2)
N7 0.042(3) 0.090(5) 0.068(4) -0.048(4) 0.019(3) -0.024(3)
C15 0.055(4) 0.035(3) 0.044(4) 0.003(3) -0.001(3) 0.002(3)
C17 0.052(4) 0.040(3) 0.043(4) 0.007(3) -0.001(3) -0.003(3)
C14 0.054(4) 0.033(3) 0.041(3) 0.002(3) 0.007(3) -0.002(3)
C10 0.049(4) 0.045(4) 0.046(4) 0.001(3) 0.000(3) 0.000(3)
C29 0.053(4) 0.042(4) 0.051(4) -0.016(3) -0.007(3) -0.003(3)
C60 0.095(6) 0.057(5) 0.033(4) 0.008(3) -0.005(4) -0.041(4)
N6 0.058(3) 0.038(3) 0.074(4) 0.008(3) 0.007(3) -0.009(3)
C30 0.045(4) 0.052(4) 0.050(4) -0.017(3) 0.006(3) -0.002(3)
C16 0.059(4) 0.041(4) 0.044(4) 0.007(3) 0.008(3) -0.002(3)
C7 0.056(4) 0.041(4) 0.055(4) -0.001(3) 0.014(3) -0.002(3)
C9 0.070(5) 0.045(4) 0.048(4) -0.011(3) 0.005(3) 0.008(3)
C21 0.053(4) 0.036(3) 0.054(4) 0.000(3) -0.002(3) 0.002(3)
C19 0.070(5) 0.061(5) 0.054(4) -0.009(4) 0.013(4) 0.008(4)
C46 0.063(4) 0.042(4) 0.054(4) 0.001(3) 0.002(3) -0.003(3)
C18 0.052(4) 0.056(4) 0.057(4) 0.004(4) 0.013(3) 0.002(3)
C6 0.046(4) 0.049(4) 0.048(4) 0.001(3) 0.004(3) 0.007(3)
C2 0.046(4) 0.036(3) 0.058(4) -0.004(3) 0.016(3) 0.000(3)
C48 0.075(5) 0.036(3) 0.055(4) 0.002(3) 0.027(4) 0.003(3)
C49 0.091(6) 0.031(3) 0.080(6) -0.006(4) -0.032(5) 0.004(4)
C40 0.084(6) 0.048(4) 0.077(5) -0.006(4) 0.040(5) 0.004(4)
C13 0.075(5) 0.033(3) 0.052(4) -0.004(3) 0.015(3) -0.009(3)
C43 0.099(6) 0.031(3) 0.046(4) -0.002(3) 0.017(4) 0.006(4)
C59 0.075(5) 0.056(4) 0.042(4) -0.010(3) 0.010(3) -0.028(4)
C44 0.100(6) 0.033(4) 0.062(5) -0.012(3) -0.003(5) 0.003(4)
C31 0.076(5) 0.065(5) 0.046(4) 0.003(4) 0.006(4) -0.029(4)
C11 0.089(6) 0.044(4) 0.063(5) -0.008(4) 0.015(4) -0.002(4)
C3 0.052(4) 0.054(4) 0.078(5) -0.011(4) 0.016(4) -0.007(4)
C39 0.092(7) 0.072(6) 0.101(7) -0.007(5) 0.062(6) 0.002(5)
C45 0.071(5) 0.039(4) 0.069(5) -0.004(4) -0.008(4) -0.005(3)
C22 0.063(5) 0.076(5) 0.048(4) 0.009(4) 0.011(3) -0.007(4)
C20 0.070(5) 0.043(4) 0.052(4) -0.005(3) 0.008(3) 0.006(3)
C25 0.043(4) 0.070(5) 0.075(5) -0.022(4) 0.000(4) 0.003(4)
C32 0.073(5) 0.091(6) 0.044(4) 0.003(4) 0.014(4) -0.039(5)
C52 0.174(10) 0.043(5) 0.056(5) 0.015(4) -0.015(6) -0.048(6)
O2 0.105(5) 0.080(4) 0.081(4) 0.033(4) 0.000(3) -0.016(3)
C37 0.051(4) 0.070(5) 0.073(5) -0.013(4) 0.020(4) -0.012(4)
C36 0.053(5) 0.109(7) 0.092(7) -0.056(6) 0.022(4) -0.021(5)
C12 0.090(6) 0.043(4) 0.087(6) -0.003(4) 0.023(5) -0.013(4)
C57 0.060(5) 0.152(10) 0.072(6) -0.052(7) 0.026(5) -0.020(6)
C41 0.137(9) 0.048(4) 0.082(6) -0.016(4) 0.065(6) -0.002(5)
C58 0.053(4) 0.084(6) 0.061(5) -0.018(4) 0.018(4) -0.002(4)
N3 0.084(5) 0.046(4) 0.109(6) 0.002(4) 0.017(4) 0.014(4)
C24 0.064(5) 0.139(9) 0.055(5) -0.008(6) 0.027(4) -0.015(6)
C27 0.089(6) 0.056(5) 0.083(6) -0.016(5) 0.002(5) 0.009(4)
C28 0.085(6) 0.039(4) 0.067(5) -0.006(4) -0.025(4) -0.004(4)
C33 0.092(7) 0.187(13) 0.073(7) -0.054(8) 0.029(6) -0.075(8)
C8 0.056(4) 0.066(5) 0.064(5) 0.004(4) 0.014(4) 0.004(4)
C26 0.085(6) 0.085(6) 0.091(7) -0.026(6) 0.020(5) 0.008(5)
C35 0.062(6) 0.137(10) 0.092(7) -0.073(7) 0.035(5) -0.030(6)
C54 0.181(13) 0.102(8) 0.061(6) -0.018(6) 0.047(7) -0.087(9)
C42 0.148(9) 0.038(4) 0.059(5) -0.010(4) 0.035(6) -0.004(5)
C38 0.064(5) 0.094(7) 0.111(8) -0.017(6) 0.042(5) -0.011(5)
C51 0.231(17) 0.037(5) 0.091(9) 0.016(6) -0.062(9) -0.047(8)
C50 0.164(12) 0.028(4) 0.110(9) 0.002(5) -0.073(8) -0.002(6)
C55 0.108(7) 0.089(6) 0.044(4) -0.020(5) 0.017(5) -0.061(6)
C53 0.179(12) 0.070(6) 0.053(5) 0.007(5) 0.014(6) -0.076(7)
C23 0.078(6) 0.114(8) 0.073(6) 0.015(6) 0.022(5) 0.005(6)
C56 0.083(7) 0.137(10) 0.079(7) -0.037(7) 0.038(6) -0.044(7)
C34 0.100(9) 0.184(14) 0.083(8) -0.039(9) 0.029(7) -0.073(10)
O1W 0.117(5) 0.069(4) 0.068(4) 0.014(3) -0.016(3) -0.029(3)
O3 0.122(6) 0.098(5) 0.069(4) -0.004(4) 0.009(4) 0.027(4)
O2W 0.186(8) 0.098(5) 0.097(5) -0.003(5) 0.005(5) -0.034(5)
C61 0.072(6) 0.090(7) 0.149(10) 0.013(7) 0.008(6) 0.007(5)

loop_
_atom_type_symbol
_atom_type_description
_atom_type_scat_dispersion_real
_atom_type_scat_dispersion_imag
_atom_type_scat_source
C C 0.0033 0.0016 'International Tables Vol C Tables 4.2.6.8 and 6.1.1.4'
H H 0.0000 0.0000 'International Tables Vol C Tables 4.2.6.8 and 6.1.1.4'
N N 0.0061 0.0033 'International Tables Vol C Tables 4.2.6.8 and 6.1.1.4'
O O 0.0106 0.0060 'International Tables Vol C Tables 4.2.6.8 and 6.1.1.4'
Mn Mn 0.3368 0.7283 'International Tables Vol C Tables 4.2.6.8 and 6.1.1.4'
Fe Fe 0.3463 0.8444 'International Tables Vol C Tables 4.2.6.8 and 6.1.1.4'

loop_
_geom_angle_atom_site_label_1
_geom_angle_atom_site_label_2
_geom_angle_atom_site_label_3
_geom_angle
_geom_angle_site_symmetry_1
_geom_angle_site_symmetry_3
_geom_angle_publ_flag
N1 Mn1 N4 99.5(2) . . ?
N1 Mn1 N14 100.74(19) . . ?
N4 Mn1 N14 153.0(2) . . ?
N1 Mn1 N15 161.4(2) . . ?
N4 Mn1 N15 83.14(19) . . ?
N14 Mn1 N15 83.36(19) . . ?
N1 Mn1 N13 101.0(2) . . ?
N4 Mn1 N13 85.9(2) . . ?
N14 Mn1 N13 72.9(2) . . ?
N15 Mn1 N13 97.5(2) . . ?
N1 Mn1 N16 88.8(2) . . ?
N4 Mn1 N16 101.5(2) . . ?
N14 Mn1 N16 96.5(2) . . ?
N15 Mn1 N16 72.7(2) . . ?
N13 Mn1 N16 166.7(2) . . ?
N8 Fe1 N9 83.7(2) . . ?
N8 Fe1 C3 178.9(3) . . ?
N9 Fe1 C3 95.2(3) . . ?
N8 Fe1 C2 93.1(2) . . ?
N9 Fe1 C2 92.0(2) . . ?
C3 Fe1 C2 87.2(3) . . ?
N8 Fe1 N7 81.5(3) . . ?
N9 Fe1 N7 165.2(3) . . ?
C3 Fe1 N7 99.6(3) . . ?
C2 Fe1 N7 87.4(2) . . ?
N8 Fe1 C1 93.9(2) . . ?
N9 Fe1 C1 90.7(2) . . ?
C3 Fe1 C1 85.9(3) . . ?
C2 Fe1 C1 172.8(3) . . ?
N7 Fe1 C1 91.7(2) . . ?
N11 Fe2 C4 89.8(2) . . ?
N11 Fe2 C5 95.8(2) . . ?
C4 Fe2 C5 173.9(2) . . ?
N11 Fe2 C6 175.3(2) . . ?
C4 Fe2 C6 85.7(3) . . ?
C5 Fe2 C6 88.8(3) . . ?
N11 Fe2 N10 82.5(2) . . ?
C4 Fe2 N10 90.4(2) . . ?
C5 Fe2 N10 87.8(2) . . ?
C6 Fe2 N10 98.8(2) . . ?
N11 Fe2 N12 84.1(2) . . ?
C4 Fe2 N12 90.1(2) . . ?
C5 Fe2 N12 93.0(2) . . ?
C6 Fe2 N12 94.6(2) . . ?
N10 Fe2 N12 166.5(2) . . ?
C16 N11 C14 125.3(5) . . ?
C16 N11 Fe2 119.3(4) . . ?
C14 N11 Fe2 115.2(4) . . ?
C31 N8 C29 125.3(6) . . ?
C31 N8 Fe1 118.7(5) . . ?
C29 N8 Fe1 115.8(4) . . ?
C22 N9 C30 118.4(6) . . ?
C22 N9 Fe1 129.8(5) . . ?
C30 N9 Fe1 111.8(4) . . ?
C1 N1 Mn1 173.0(6) . . ?
C46 N15 C47 118.6(6) . . ?
C46 N15 Mn1 124.6(5) . . ?
C47 N15 Mn1 116.4(4) . . ?
C37 N16 C48 118.3(6) . . ?
C37 N16 Mn1 127.2(5) . . ?
C48 N16 Mn1 114.4(4) . . ?
N5 C5 Fe2 177.3(6) . . ?
C17 N10 C21 117.9(6) . . ?
C17 N10 Fe2 113.8(4) . . ?
C21 N10 Fe2 128.3(5) . . ?
N1 C1 Fe1 179.8(7) . . ?
N4 C4 Fe2 176.8(6) . . ?
C59 N13 C58 118.6(7) . . ?
C59 N13 Mn1 115.3(5) . . ?
C58 N13 Mn1 126.0(5) . . ?
C49 N14 C60 120.8(7) . . ?
C49 N14 Mn1 124.3(6) . . ?
C60 N14 Mn1 114.9(5) . . ?
C7 N12 C15 118.3(6) . . ?
C7 N12 Fe2 130.4(4) . . ?
C15 N12 Fe2 111.2(4) . . ?
N15 C47 C43 123.5(7) . . ?
N15 C47 C48 116.8(6) . . ?
C43 C47 C48 119.6(6) . . ?
C4 N4 Mn1 149.6(5) . . ?
C36 N7 C32 120.1(8) . . ?
C36 N7 Fe1 127.3(7) . . ?
C32 N7 Fe1 112.5(5) . . ?
N12 C15 C10 121.2(6) . . ?
N12 C15 C14 115.4(6) . . ?
C10 C15 C14 123.4(6) . . ?
N10 C17 C18 123.8(6) . . ?
N10 C17 C16 114.1(6) . . ?
C18 C17 C16 122.1(6) . . ?
C13 C14 N11 128.9(6) . . ?
C13 C14 C15 117.2(6) . . ?
N11 C14 C15 114.0(5) . . ?
C9 C10 C15 118.3(6) . . ?
C9 C10 C11 126.0(7) . . ?
C15 C10 C11 115.7(7) . . ?
C28 C29 N8 128.9(8) . . ?
C28 C29 C30 118.6(7) . . ?
N8 C29 C30 112.6(6) . . ?
N14 C60 C52 121.2(10) . . ?
N14 C60 C59 118.8(6) . . ?
C52 C60 C59 120.0(9) . . ?
N9 C30 C29 116.1(6) . . ?
N9 C30 C25 119.7(7) . . ?
C29 C30 C25 124.2(7) . . ?
O1 C16 N11 129.1(6) . . ?
O1 C16 C17 120.5(6) . . ?
N11 C16 C17 110.3(5) . . ?
N12 C7 C8 124.4(6) . . ?
N12 C7 H7A 117.8 . . ?
C8 C7 H7A 117.8 . . ?
C8 C9 C10 120.1(7) . . ?
C8 C9 H9A 119.9 . . ?
C10 C9 H9A 119.9 . . ?
N10 C21 C20 121.3(7) . . ?
N10 C21 H21A 119.4 . . ?
C20 C21 H21A 119.4 . . ?
C20 C19 C18 118.9(7) . . ?
C20 C19 H19A 120.5 . . ?
C18 C19 H19A 120.5 . . ?
N15 C46 C45 121.7(7) . . ?
N15 C46 H46A 119.1 . . ?
C45 C46 H46A 119.1 . . ?
C17 C18 C19 117.1(7) . . ?
C17 C18 H18A 121.4 . . ?
C19 C18 H18A 121.4 . . ?
N6 C6 Fe2 177.1(6) . . ?
N2 C2 Fe1 175.3(6) . . ?
N16 C48 C40 122.7(7) . . ?
N16 C48 C47 119.2(6) . . ?
C40 C48 C47 118.1(7) . . ?
N14 C49 C50 121.2(11) . . ?
N14 C49 H49A 119.4 . . ?
C50 C49 H49A 119.4 . . ?
C39 C40 C41 123.6(8) . . ?
C39 C40 C48 116.7(7) . . ?
C41 C40 C48 119.7(8) . . ?
C14 C13 C12 121.5(7) . . ?
C14 C13 H13A 119.3 . . ?
C12 C13 H13A 119.3 . . ?
C47 C43 C44 116.2(7) . . ?
C47 C43 C42 120.3(8) . . ?
C44 C43 C42 123.5(7) . . ?
N13 C59 C60 117.9(7) . . ?
N13 C59 C55 120.9(8) . . ?
C60 C59 C55 121.3(8) . . ?
C45 C44 C43 120.5(7) . . ?
C45 C44 H44A 119.7 . . ?
C43 C44 H44A 119.7 . . ?
O2 C31 N8 125.7(8) . . ?
O2 C31 C32 121.9(7) . . ?
N8 C31 C32 112.4(7) . . ?
C12 C11 C10 121.1(7) . . ?
C12 C11 H11A 119.5 . . ?
C10 C11 H11A 119.5 . . ?
N3 C3 Fe1 177.6(8) . . ?
C38 C39 C40 119.4(7) . . ?
C38 C39 H39A 120.3 . . ?
C40 C39 H39A 120.3 . . ?
C44 C45 C46 119.4(7) . . ?
C44 C45 H45A 120.3 . . ?
C46 C45 H45A 120.3 . . ?
N9 C22 C23 125.0(8) . . ?
N9 C22 H22A 117.5 . . ?
C23 C22 H22A 117.5 . . ?
C21 C20 C19 121.0(7) . . ?
C21 C20 H20A 119.5 . . ?
C19 C20 H20A 119.5 . . ?
C26 C25 C24 125.6(9) . . ?
C26 C25 C30 117.0(9) . . ?
C24 C25 C30 117.4(7) . . ?
N7 C32 C33 122.8(10) . . ?
N7 C32 C31 114.7(7) . . ?
C33 C32 C31 122.5(10) . . ?
C51 C52 C60 117.5(12) . . ?
C51 C52 C53 126.0(10) . . ?
C60 C52 C53 116.5(11) . . ?
N16 C37 C38 123.2(8) . . ?
N16 C37 H37A 118.4 . . ?
C38 C37 H37A 118.4 . . ?
N7 C36 C35 120.2(10) . . ?
N7 C36 H36A 119.9 . . ?
C35 C36 H36A 119.9 . . ?
C11 C12 C13 121.1(7) . . ?
C11 C12 H12A 119.4 . . ?
C13 C12 H12A 119.4 . . ?
C56 C57 C58 120.6(11) . . ?
C56 C57 H57A 119.7 . . ?
C58 C57 H57A 119.7 . . ?
C42 C41 C40 121.8(8) . . ?
C42 C41 H41A 119.1 . . ?
C40 C41 H41A 119.1 . . ?
N13 C58 C57 121.8(9) . . ?
N13 C58 H58A 119.1 . . ?
C57 C58 H58A 119.1 . . ?
C23 C24 C25 121.6(8) . . ?
C23 C24 H24A 119.2 . . ?
C25 C24 H24A 119.2 . . ?
C26 C27 C28 122.2(8) . . ?
C26 C27 H27A 118.9 . . ?
C28 C27 H27A 118.9 . . ?
C29 C28 C27 117.6(8) . . ?
C29 C28 H28A 121.2 . . ?
C27 C28 H28A 121.2 . . ?
C34 C33 C32 115.3(14) . . ?
C34 C33 H33A 122.4 . . ?
C32 C33 H33A 122.4 . . ?
C9 C8 C7 117.7(7) . . ?
C9 C8 H8A 121.1 . . ?
C7 C8 H8A 121.1 . . ?
C27 C26 C25 120.4(9) . . ?
C27 C26 H26A 119.8 . . ?
C25 C26 H26A 119.8 . . ?
C34 C35 C36 115.9(10) . . ?
C34 C35 H35A 122.0 . . ?
C36 C35 H35A 122.1 . . ?
C53 C54 C55 121.6(11) . . ?
C53 C54 H54A 119.2 . . ?
C55 C54 H54A 119.2 . . ?
C41 C42 C43 120.5(8) . . ?
C41 C42 H42A 119.7 . . ?
C43 C42 H42A 119.7 . . ?
C39 C38 C37 119.7(8) . . ?
C39 C38 H38A 120.2 . . ?
C37 C38 H38A 120.2 . . ?
C50 C51 C52 120.7(10) . . ?
C50 C51 H51A 119.6 . . ?
C52 C51 H51A 119.6 . . ?
C51 C50 C49 118.3(12) . . ?
C51 C50 H50A 120.8 . . ?
C49 C50 H50A 120.8 . . ?
C56 C55 C54 124.3(11) . . ?
C56 C55 C59 117.7(9) . . ?
C54 C55 C59 118.0(11) . . ?
C54 C53 C52 122.6(9) . . ?
C54 C53 H53A 118.7 . . ?
C52 C53 H53A 118.6 . . ?
C24 C23 C22 118.0(9) . . ?
C24 C23 H23A 121.0 . . ?
C22 C23 H23A 121.0 . . ?
C57 C56 C55 120.4(9) . . ?
C57 C56 H56A 119.8 . . ?
C55 C56 H56A 119.8 . . ?
C33 C34 C35 125.7(13) . . ?
C33 C34 H34A 117.2 . . ?
C35 C34 H34A 117.2 . . ?

loop_
_geom_bond_atom_site_label_1
_geom_bond_atom_site_label_2
_geom_bond_distance
_geom_bond_site_symmetry_2
_geom_bond_publ_flag
Mn1 N1 2.158(5) . ?
Mn1 N4 2.190(5) . ?
Mn1 N14 2.247(5) . ?
Mn1 N15 2.264(5) . ?
Mn1 N13 2.282(6) . ?
Mn1 N16 2.295(5) . ?
Fe1 N8 1.869(5) . ?
Fe1 N9 1.956(5) . ?
Fe1 C3 1.953(8) . ?
Fe1 C2 1.953(7) . ?
Fe1 N7 1.967(6) . ?
Fe1 C1 1.970(6) . ?
Fe2 N11 1.871(5) . ?
Fe2 C4 1.944(7) . ?
Fe2 C5 1.946(6) . ?
Fe2 C6 1.953(7) . ?
Fe2 N10 1.965(5) . ?
Fe2 N12 1.969(5) . ?
N11 C16 1.341(8) . ?
N11 C14 1.386(8) . ?
O1 C16 1.241(7) . ?
N8 C31 1.330(9) . ?
N8 C29 1.391(9) . ?
N9 C22 1.313(9) . ?
N9 C30 1.367(8) . ?
N1 C1 1.136(7) . ?
N5 C5 1.126(8) . ?
N15 C46 1.322(8) . ?
N15 C47 1.334(8) . ?
N16 C37 1.312(8) . ?
N16 C48 1.326(8) . ?
N10 C17 1.343(8) . ?
N10 C21 1.346(8) . ?
N2 C2 1.138(8) . ?
C4 N4 1.132(7) . ?
N13 C59 1.324(9) . ?
N13 C58 1.338(9) . ?
N14 C49 1.329(9) . ?
N14 C60 1.356(10) . ?
N12 C7 1.289(8) . ?
N12 C15 1.385(8) . ?
C47 C43 1.398(9) . ?
C47 C48 1.451(10) . ?
N7 C36 1.332(10) . ?
N7 C32 1.368(10) . ?
C15 C10 1.399(9) . ?
C15 C14 1.415(9) . ?
C17 C18 1.368(9) . ?
C17 C16 1.515(9) . ?
C14 C13 1.370(8) . ?
C10 C9 1.390(10) . ?
C10 C11 1.431(10) . ?
C29 C28 1.359(10) . ?
C29 C30 1.417(10) . ?
C60 C52 1.402(10) . ?
C60 C59 1.420(11) . ?
N6 C6 1.167(8) . ?
C30 C25 1.436(10) . ?
C7 C8 1.405(10) . ?
C7 H7A 0.9300 . ?
C9 C8 1.371(10) . ?
C9 H9A 0.9300 . ?
C21 C20 1.363(9) . ?
C21 H21A 0.9300 . ?
C19 C20 1.354(10) . ?
C19 C18 1.404(10) . ?
C19 H19A 0.9300 . ?
C46 C45 1.400(10) . ?
C46 H46A 0.9300 . ?
C18 H18A 0.9300 . ?
C48 C40 1.429(10) . ?
C49 C50 1.403(13) . ?
C49 H49A 0.9300 . ?
C40 C39 1.390(12) . ?
C40 C41 1.417(12) . ?
C13 C12 1.386(10) . ?
C13 H13A 0.9300 . ?
C43 C44 1.395(11) . ?
C43 C42 1.426(11) . ?
C59 C55 1.444(11) . ?
C44 C45 1.346(11) . ?
C44 H44A 0.9300 . ?
C31 O2 1.285(9) . ?
C31 C32 1.427(12) . ?
C11 C12 1.357(11) . ?
C11 H11A 0.9300 . ?
C3 N3 1.150(10) . ?
C39 C38 1.356(13) . ?
C39 H39A 0.9300 . ?
C45 H45A 0.9300 . ?
C22 C23 1.362(11) . ?
C22 H22A 0.9300 . ?
C20 H20A 0.9300 . ?
C25 C26 1.380(12) . ?
C25 C24 1.378(12) . ?
C32 C33 1.403(12) . ?
C52 C51 1.394(19) . ?
C52 C53 1.488(16) . ?
C37 C38 1.382(11) . ?
C37 H37A 0.9300 . ?
C36 C35 1.449(13) . ?
C36 H36A 0.9300 . ?
C12 H12A 0.9300 . ?
C57 C56 1.309(15) . ?
C57 C58 1.386(11) . ?
C57 H57A 0.9300 . ?
C41 C42 1.345(12) . ?
C41 H41A 0.9300 . ?
C58 H58A 0.9300 . ?
C24 C23 1.342(13) . ?
C24 H24A 0.9300 . ?
C27 C26 1.376(13) . ?
C27 C28 1.499(12) . ?
C27 H27A 0.9300 . ?
C28 H28A 0.9300 . ?
C33 C34 1.345(17) . ?
C33 H33A 0.9300 . ?
C8 H8A 0.9300 . ?
C26 H26A 0.9300 . ?
C35 C34 1.373(17) . ?
C35 H35A 0.9300 . ?
C54 C53 1.337(16) . ?
C54 C55 1.393(14) . ?
C54 H54A 0.9300 . ?
C42 H42A 0.9300 . ?
C38 H38A 0.9300 . ?
C51 C50 1.385(19) . ?
C51 H51A 0.9300 . ?
C50 H50A 0.9300 . ?
C55 C56 1.366(14) . ?
C53 H53A 0.9300 . ?
C23 H23A 0.9300 . ?
C56 H56A 0.9300 . ?
C34 H34A 0.9300 . ?
O3 C61 1.406(12) . ?
